data_7209503
loop_
_publ_author_name
'Huppertz, H.'
'Weil, M.'
'Emme, H.'

_publ_section_title
;
 High-Pressure Synthesis and Crystal Structure of the New Orthorhombic
 Polymorph beta-Hg B4 O7
;
_journal_name_full
;
Zeitschrift fuer Naturforschung, Teil B. Anorganische Chemie, Organische
 Chemie (42,1987-)
;
_journal_page_first 815
_journal_page_last 820
_journal_volume 60
_journal_year 2005
_chemical_formula_sum 'B4 Hg O7'
_chemical_name_systematic 'Hg B4 O7'
_space_group_IT_number 31
_symmetry_space_group_name_Hall 'P 2ac -2'
_symmetry_space_group_name_H-M 'P m n 21'
_cell_angle_alpha 90
_cell_angle_beta 90
_cell_angle_gamma 90
_cell_formula_units_Z 2
_cell_length_a 10.656
_cell_length_b 4.381
_cell_length_c 4.1872
_cell_volume 195.475
_citation_journal_id_ASTM ZNBSEN
_cod_data_source_file boron4-x_80.cif
_cod_data_source_block B4Hg1O7
_cod_original_formula_sum 'B4 Hg1 O7'
_cod_database_code 7209503

loop_
_symmetry_equiv_pos_as_xyz
x,y,z
-x+1/2,-y,z+1/2
-x,y,z
x+1/2,-y,z+1/2

loop_
_atom_site_label
_atom_site_type_symbol
_atom_site_fract_x
_atom_site_fract_y
_atom_site_fract_z
_atom_site_occupancy
_atom_site_U_iso_or_equiv
O4 O-2 0.8667 0.7275 0.9322 1 0.0
O2 O-2 0.7762 0.8637 0.4272 1 0.0
O1 O-2 0.8615 0.3518 0.5155 1 0.0
O3 O-2 0 0.777 0.4809 1 0.0
B1 B+3 0.8796 0.6738 0.59 1 0.0
B2 B+3 0.7513 0.8258 0.0704 1 0.0
Hg1 Hg+2 0 0.18015 0.10333 1 0.0
